data_4305028
loop_
_publ_author_name
'Vadapalli Chandrasekhar'
'Balasubramanian Murugesa Pandian'
'Ramamoorthy Boomishankar'
'Alexander Steiner'
'Jagadese J. Vittal'
'Ahmad Houri'
'Rodolphe Cl\'erac'

_publ_contact_author_address
;Head, Department of Chemistry
Indian Institute of Technology Kanpur
Kanpur 208016
Uttarpradesh
India
;
_publ_contact_author_email vc@iitk.ac.in
_publ_contact_author_fax '+91-512-259 7436'
_publ_contact_author_name 'Prof. V. Chandrasekhar'
_publ_contact_author_phone '+91-512-259 7259'
_publ_section_title
;
 Trinuclear Heterobimetallic Ni2Ln complexes [L2Ni2Ln][ClO4] (Ln = La, Ce,
 Pr, Nd, Sm, Eu, Gd, Tb, Dy, Ho, and Er; LH3=
 (S)P[N(Me)N=CH-C6H3-2-OH-3-OMe]3): From Simple Paramagnetic Complexes
 to Single-Molecule Magnet Behavior
;
_journal_name_full 'Inorganic Chemistry'
_journal_page_first 4918
_journal_page_last 4929
_journal_paper_doi 10.1021/ic800199x
_journal_volume 47
_journal_year 2008
_chemical_formula_sum 'C56 H70 Cl7 Ho N12 Ni2 O20 P2 S2'
_chemical_formula_weight 1887.80
_chemical_name_systematic ?
_space_group_IT_number 5
_symmetry_cell_setting monoclinic
_symmetry_space_group_name_Hall 'C 2y'
_symmetry_space_group_name_H-M 'C 1 2 1'
_atom_sites_solution_hydrogens geom
_atom_sites_solution_primary direct
_atom_sites_solution_secondary difmap
_audit_creation_method SHELXL-97
_cell_angle_alpha 90.00
_cell_angle_beta 121.178(3)
_cell_angle_gamma 90.00
_cell_formula_units_Z 2
_cell_length_a 21.055(3)
_cell_length_b 11.7993(13)
_cell_length_c 17.816(2)
_cell_measurement_reflns_used 996
_cell_measurement_temperature 223(2)
_cell_measurement_theta_max 28.61
_cell_measurement_theta_min 2.45
_cell_volume 3786.8(8)
_computing_cell_refinement 'Bruker SMART'
_computing_data_collection 'Bruker SMART'
_computing_data_reduction 'Bruker SAINT'
_computing_molecular_graphics 'Bruker SHELXTL'
_computing_publication_material 'Bruker SHELXTL'
_computing_structure_refinement 'SHELXL-97 (Sheldrick, 1997)'
_computing_structure_solution 'SHELXS-97 (Sheldrick, 1990)'
_diffrn_ambient_temperature 223(2)
_diffrn_measured_fraction_theta_full 0.914
_diffrn_measured_fraction_theta_max 0.914
_diffrn_measurement_device_type 'CCD area detector'
_diffrn_measurement_method 'phi and omega scans'
_diffrn_radiation_monochromator graphite
_diffrn_radiation_source 'fine-focus sealed tube'
_diffrn_radiation_type MoK\a
_diffrn_radiation_wavelength 0.71073
_diffrn_reflns_av_R_equivalents 0.0248
_diffrn_reflns_av_sigmaI/netI 0.0523
_diffrn_reflns_limit_h_max 28
_diffrn_reflns_limit_h_min -18
_diffrn_reflns_limit_k_max 16
_diffrn_reflns_limit_k_min -15
_diffrn_reflns_limit_l_max 13
_diffrn_reflns_limit_l_min -23
_diffrn_reflns_number 14371
_diffrn_reflns_theta_full 29.46
_diffrn_reflns_theta_max 29.46
_diffrn_reflns_theta_min 1.34
_exptl_absorpt_coefficient_mu 1.946
_exptl_absorpt_correction_T_max 1.00
_exptl_absorpt_correction_T_min 0.7261
_exptl_absorpt_correction_type empirical
_exptl_absorpt_process_details 'SADABS (Sheldrick,  2004)'
_exptl_crystal_colour light
_exptl_crystal_density_diffrn 1.656
_exptl_crystal_density_method 'not measured'
_exptl_crystal_description hexagonal
_exptl_crystal_F_000 1908
_exptl_crystal_size_max 0.23
_exptl_crystal_size_mid 0.2
_exptl_crystal_size_min 0.18
_refine_diff_density_max 1.638
_refine_diff_density_min -0.651
_refine_diff_density_rms 0.143
_refine_ls_abs_structure_details 'Flack H D (1983), Acta Cryst. A39, 876-881'
_refine_ls_abs_structure_Flack 0.353(8)
_refine_ls_extinction_method none
_refine_ls_goodness_of_fit_ref 1.059
_refine_ls_hydrogen_treatment constr
_refine_ls_matrix_type full
_refine_ls_number_parameters 464
_refine_ls_number_reflns 9178
_refine_ls_number_restraints 7
_refine_ls_restrained_S_all 1.059
_refine_ls_R_factor_all 0.0496
_refine_ls_R_factor_gt 0.0447
_refine_ls_shift/su_max 0.000
_refine_ls_shift/su_mean 0.000
_refine_ls_structure_factor_coef Fsqd
_refine_ls_weighting_details 'calc w=1/[\s^2^(Fo^2^)+(0.0731P)^2^+0.0000P] where P=(Fo^2^+2Fc^2^)/3'
_refine_ls_weighting_scheme calc
_refine_ls_wR_factor_gt 0.1157
_refine_ls_wR_factor_ref 0.1220
_reflns_number_gt 8425
_reflns_number_total 9178
_reflns_threshold_expression >2sigma(I)
_cod_data_source_file ic800199x-file004_10.cif
_cod_data_source_block Ni2HO
_cod_depositor_comments
;
 Marking attached hydrogen atoms.

 Antanas Vaitkus,
 2017-01-03

The following automatic conversions were performed:
'_symmetry_cell_setting' value 'Monoclinic' changed to 'monoclinic'
according to '/home/saulius/struct/CIF-dictionaries/cif_core.dic'
dictionary named 'cif_core.dic' version 2.4.1 from 2010-06-29.

Automatic conversion script
Id: cif_fix_enum 1527 2010-12-29 10:47:43Z saulius 
;
_cod_original_cell_volume 3786.7(8)
_cod_database_code 4305028

loop_
_symmetry_equiv_pos_as_xyz
'x, y, z'
'-x, y, -z'
'x+1/2, y+1/2, z'
'-x+1/2, y+1/2, -z'

loop_
_atom_site_label
_atom_site_type_symbol
_atom_site_fract_x
_atom_site_fract_y
_atom_site_fract_z
_atom_site_U_iso_or_equiv
_atom_site_adp_type
_atom_site_occupancy
_atom_site_symmetry_multiplicity
_atom_site_calc_flag
_atom_site_refinement_flags
_atom_site_disorder_assembly
_atom_site_disorder_group
_atom_site_attached_hydrogens
Ho1 Ho 0.5000 0.506800(12) 0.5000 0.02651(9) Uani 1 2 d S . . 0
Ni1 Ni 0.60395(3) 0.51454(7) 0.71289(3) 0.02036(12) Uani 1 1 d . . . 0
P1 P 0.70869(7) 0.52270(11) 0.92658(7) 0.0261(3) Uani 1 1 d . . . 0
S1 S 0.77011(8) 0.52983(11) 1.05244(8) 0.0377(3) Uani 1 1 d . . . 0
N1 N 0.7196(3) 0.4034(4) 0.8844(3) 0.0269(10) Uani 1 1 d . . . 0
N2 N 0.6572(2) 0.3799(3) 0.7963(2) 0.0238(8) Uani 1 1 d . . . 0
N3 N 0.6184(2) 0.5294(3) 0.8905(2) 0.0283(9) Uani 1 1 d . . . 0
N4 N 0.5749(2) 0.5681(3) 0.8008(2) 0.0255(8) Uani 1 1 d . . . 0
N5 N 0.7254(3) 0.6280(4) 0.8768(3) 0.0284(10) Uani 1 1 d . . . 0
N6 N 0.7002(2) 0.6047(3) 0.7855(2) 0.0256(8) Uani 1 1 d . . . 0
O1 O 0.5286(2) 0.3995(3) 0.6261(2) 0.0223(7) Uani 1 1 d . . . 0
O2 O 0.4263(2) 0.2968(3) 0.4911(2) 0.0264(8) Uani 1 1 d . . . 0
O3 O 0.5214(2) 0.6188(3) 0.6223(2) 0.0243(8) Uani 1 1 d . . . 0
O4 O 0.4253(2) 0.7274(3) 0.4838(2) 0.0309(9) Uani 1 1 d . . . 0
O5 O 0.62715(15) 0.5137(3) 0.61346(17) 0.0237(6) Uani 1 1 d . . . 0
O6 O 0.62402(16) 0.4967(4) 0.46731(19) 0.0300(7) Uani 1 1 d . . . 0
C1 C 0.5231(3) 0.2899(4) 0.6350(3) 0.0235(9) Uani 1 1 d . . . 0
C2 C 0.4672(3) 0.2299(4) 0.5633(3) 0.0245(9) Uani 1 1 d . . . 0
C3 C 0.4586(3) 0.1147(4) 0.5667(3) 0.0291(10) Uani 1 1 d . . . 0
H3 H 0.4215 0.0762 0.5171 0.035 Uiso 1 1 calc R . . 0
C4 C 0.5054(3) 0.0544(4) 0.6447(3) 0.0347(11) Uani 1 1 d . . . 0
H4 H 0.4995 -0.0241 0.6478 0.042 Uiso 1 1 calc R . . 0
C5 C 0.5598(3) 0.1120(4) 0.7162(3) 0.0340(11) Uani 1 1 d . . . 0
H5 H 0.5905 0.0722 0.7685 0.041 Uiso 1 1 calc R . . 0
C6 C 0.5709(3) 0.2294(4) 0.7130(3) 0.0267(10) Uani 1 1 d . . . 0
C7 C 0.6328(3) 0.2787(4) 0.7897(3) 0.0275(10) Uani 1 1 d . . . 0
H7 H 0.6578 0.2324 0.8397 0.033 Uiso 1 1 calc R . . 0
C8 C 0.3569(3) 0.2514(5) 0.4217(3) 0.0337(11) Uani 1 1 d . . . 0
H8A H 0.3479 0.1782 0.4393 0.051 Uiso 1 1 calc R . . 0
H8B H 0.3591 0.2427 0.3690 0.051 Uiso 1 1 calc R . . 0
H8C H 0.3169 0.3029 0.4102 0.051 Uiso 1 1 calc R . . 0
C9 C 0.7918(3) 0.3687(5) 0.8986(4) 0.0422(14) Uani 1 1 d . . . 0
H9A H 0.7865 0.2974 0.8687 0.063 Uiso 1 1 calc R . . 0
H9B H 0.8268 0.3593 0.9609 0.063 Uiso 1 1 calc R . . 0
H9C H 0.8100 0.4263 0.8755 0.063 Uiso 1 1 calc R . . 0
C11 C 0.4784(3) 0.6910(4) 0.6328(3) 0.0228(9) Uani 1 1 d . . . 0
C12 C 0.4248(3) 0.7533(4) 0.5592(3) 0.0265(10) Uani 1 1 d . . . 0
C13 C 0.3770(3) 0.8275(4) 0.5636(3) 0.0310(11) Uani 1 1 d . . . 0
H13 H 0.3404 0.8644 0.5127 0.037 Uiso 1 1 calc R . . 0
C14 C 0.3827(3) 0.8483(4) 0.6440(4) 0.0340(11) Uani 1 1 d . . . 0
H14 H 0.3509 0.9009 0.6476 0.041 Uiso 1 1 calc R . . 0
C15 C 0.4343(3) 0.7924(4) 0.7167(3) 0.0307(10) Uani 1 1 d . . . 0
H15 H 0.4385 0.8078 0.7708 0.037 Uiso 1 1 calc R . . 0
C16 C 0.4822(3) 0.7111(4) 0.7127(3) 0.0264(9) Uani 1 1 d . . . 0
C17 C 0.5318(3) 0.6512(4) 0.7935(3) 0.0269(9) Uani 1 1 d . . . 0
H17 H 0.5328 0.6745 0.8445 0.032 Uiso 1 1 calc R . . 0
C18 C 0.3885(3) 0.8056(4) 0.4124(3) 0.0338(11) Uani 1 1 d . . . 0
H18A H 0.3930 0.7795 0.3637 0.051 Uiso 1 1 calc R . . 0
H18B H 0.4112 0.8798 0.4310 0.051 Uiso 1 1 calc R . . 0
H18C H 0.3365 0.8103 0.3941 0.051 Uiso 1 1 calc R . . 0
C19 C 0.5812(3) 0.4480(5) 0.9161(4) 0.0438(14) Uani 1 1 d . . . 0
H19A H 0.5289 0.4673 0.8878 0.066 Uiso 1 1 calc R . . 0
H19B H 0.6034 0.4500 0.9792 0.066 Uiso 1 1 calc R . . 0
H19C H 0.5863 0.3726 0.8982 0.066 Uiso 1 1 calc R . . 0
C21 C 0.6853(3) 0.5561(4) 0.6128(3) 0.0260(9) Uani 1 1 d . . . 0
C22 C 0.6862(3) 0.5452(4) 0.5336(3) 0.0260(9) Uani 1 1 d . . . 0
C23 C 0.7453(3) 0.5859(5) 0.5288(4) 0.0332(11) Uani 1 1 d . . . 0
H23 H 0.7452 0.5783 0.4762 0.040 Uiso 1 1 calc R . . 0
C24 C 0.8053(3) 0.6383(5) 0.6009(4) 0.0403(13) Uani 1 1 d . . . 0
H24 H 0.8455 0.6657 0.5972 0.048 Uiso 1 1 calc R . . 0
C25 C 0.8048(3) 0.6494(5) 0.6772(4) 0.0376(12) Uani 1 1 d . . . 0
H25 H 0.8452 0.6847 0.7258 0.045 Uiso 1 1 calc R . . 0
C26 C 0.7450(3) 0.6092(4) 0.6848(3) 0.0311(10) Uani 1 1 d . . . 0
C27 C 0.7500(3) 0.6266(4) 0.7680(3) 0.0320(11) Uani 1 1 d . . . 0
H27 H 0.7946 0.6572 0.8137 0.038 Uiso 1 1 calc R . . 0
C28 C 0.6245(3) 0.4655(5) 0.3903(4) 0.0395(13) Uani 1 1 d . . . 0
H28A H 0.5772 0.4317 0.3482 0.059 Uiso 1 1 calc R . . 0
H28B H 0.6640 0.4113 0.4055 0.059 Uiso 1 1 calc R . . 0
H28C H 0.6327 0.5325 0.3647 0.059 Uiso 1 1 calc R . . 0
C29 C 0.7187(4) 0.7471(4) 0.8955(4) 0.0421(14) Uani 1 1 d . . . 0
H29A H 0.7302 0.7957 0.8603 0.063 Uiso 1 1 calc R . . 0
H29B H 0.7530 0.7625 0.9572 0.063 Uiso 1 1 calc R . . 0
H29C H 0.6683 0.7618 0.8815 0.063 Uiso 1 1 calc R . . 0
Cl1 Cl 0.5000 0.7446(2) 1.0000 0.0597(6) Uani 1 2 d S . . 0
O7 O 0.5271(7) 0.8153(8) 1.0756(5) 0.146(4) Uani 1 1 d . . . 0
O8 O 0.5565(5) 0.6766(9) 1.0072(7) 0.145(4) Uani 1 1 d . . . 0
C1S C 0.3128(3) 0.5329(5) 0.8114(4) 0.0528(17) Uani 1 1 d D . . 0
H1SA H 0.3198 0.5621 0.8673 0.063 Uiso 1 1 calc R . . 0
Cl1S Cl 0.22172(11) 0.4865(2) 0.74528(12) 0.0825(7) Uani 1 1 d D . . 0
Cl2S Cl 0.37306(18) 0.4174(3) 0.8338(3) 0.1204(11) Uani 1 1 d D . . 0
Cl3S Cl 0.3295(2) 0.6416(2) 0.7580(2) 0.1072(11) Uani 1 1 d D . . 0
O1S O 0.5788(6) 1.1193(9) 1.0060(7) 0.073(3) Uiso 0.60 1 d P . . 2
O1SA O 0.5618(9) 1.1890(14) 1.0320(10) 0.080(4) Uiso 0.40 1 d P . . 2
O2S O 0.5100(12) 1.0866(19) 1.1348(13) 0.110(6) Uiso 0.40 1 d P . . 2
O2SA O 0.5529(11) 1.0574(17) 1.1367(13) 0.085(5) Uiso 0.35 1 d P . . 2
O2SB O 0.4969(16) 1.081(2) 1.0228(16) 0.079(7) Uiso 0.25 1 d P . . 2

loop_
_atom_site_aniso_label
_atom_site_aniso_U_11
_atom_site_aniso_U_22
_atom_site_aniso_U_33
_atom_site_aniso_U_23
_atom_site_aniso_U_13
_atom_site_aniso_U_12
Ho1 0.03307(15) 0.02803(16) 0.01395(12) 0.000 0.00901(10) 0.000
Ni1 0.0260(2) 0.0185(3) 0.0150(2) 0.0004(2) 0.00947(18) -0.0006(2)
P1 0.0340(6) 0.0214(7) 0.0158(5) 0.0002(5) 0.0080(4) -0.0017(5)
S1 0.0511(7) 0.0312(8) 0.0166(5) -0.0014(4) 0.0075(5) -0.0035(5)
N1 0.032(2) 0.022(2) 0.0151(19) -0.0010(15) 0.0044(17) 0.0025(17)
N2 0.028(2) 0.0230(18) 0.0138(17) -0.0020(14) 0.0060(15) -0.0012(15)
N3 0.038(2) 0.028(2) 0.0160(17) 0.0035(14) 0.0121(15) 0.0015(15)
N4 0.028(2) 0.028(2) 0.0185(18) 0.0015(15) 0.0105(15) -0.0024(16)
N5 0.039(3) 0.024(2) 0.019(2) -0.0015(16) 0.0122(19) -0.0056(17)
N6 0.033(2) 0.0240(19) 0.0160(18) -0.0001(14) 0.0098(16) -0.0024(16)
O1 0.0285(19) 0.0191(16) 0.0182(17) -0.0012(13) 0.0112(15) -0.0036(13)
O2 0.0280(19) 0.0256(17) 0.0178(18) -0.0008(14) 0.0062(15) -0.0006(14)
O3 0.0275(19) 0.0242(17) 0.0192(18) -0.0005(13) 0.0107(15) 0.0048(14)
O4 0.042(2) 0.0255(18) 0.021(2) 0.0043(14) 0.0133(17) 0.0119(16)
O5 0.0258(13) 0.0252(15) 0.0226(13) 0.0036(16) 0.0143(10) -0.0010(15)
O6 0.0334(15) 0.0356(17) 0.0253(14) 0.0022(18) 0.0182(12) -0.0028(18)
C1 0.030(2) 0.024(2) 0.020(2) -0.0002(17) 0.0157(18) -0.0006(18)
C2 0.034(3) 0.025(2) 0.018(2) -0.0023(16) 0.0154(19) -0.0074(18)
C3 0.031(3) 0.027(2) 0.029(2) -0.0044(18) 0.015(2) -0.0079(19)
C4 0.038(3) 0.022(2) 0.042(3) 0.000(2) 0.019(2) -0.010(2)
C5 0.042(3) 0.026(2) 0.031(3) 0.0056(19) 0.016(2) -0.004(2)
C6 0.031(3) 0.021(2) 0.024(2) 0.0002(17) 0.0110(19) -0.0046(18)
C7 0.032(2) 0.023(2) 0.024(2) 0.0015(17) 0.0121(19) 0.0033(18)
C8 0.027(3) 0.041(3) 0.024(2) 0.000(2) 0.0069(19) -0.006(2)
C9 0.035(3) 0.042(3) 0.035(3) -0.009(2) 0.008(2) 0.007(2)
C11 0.027(2) 0.018(2) 0.023(2) -0.0013(16) 0.0126(18) -0.0019(16)
C12 0.032(3) 0.022(2) 0.024(2) -0.0020(17) 0.014(2) -0.0025(18)
C13 0.039(3) 0.020(2) 0.032(3) -0.0006(18) 0.017(2) 0.0003(19)
C14 0.038(3) 0.024(2) 0.047(3) 0.008(2) 0.027(2) 0.011(2)
C15 0.042(3) 0.030(2) 0.029(2) -0.0041(19) 0.024(2) -0.002(2)
C16 0.032(2) 0.025(2) 0.027(2) 0.0022(18) 0.019(2) 0.0020(18)
C17 0.033(3) 0.028(2) 0.025(2) -0.0005(18) 0.019(2) 0.0022(19)
C18 0.047(3) 0.025(2) 0.024(2) 0.0072(18) 0.014(2) 0.006(2)
C19 0.045(3) 0.052(3) 0.035(3) 0.009(3) 0.021(3) -0.006(3)
C21 0.030(2) 0.021(2) 0.028(2) 0.0025(18) 0.0158(19) 0.0021(18)
C22 0.033(2) 0.023(2) 0.028(2) 0.0052(16) 0.021(2) 0.0059(17)
C23 0.037(3) 0.034(3) 0.039(3) -0.001(2) 0.028(2) 0.002(2)
C24 0.033(3) 0.046(3) 0.049(3) -0.004(3) 0.027(3) -0.006(2)
C25 0.030(3) 0.049(3) 0.039(3) -0.008(2) 0.021(2) -0.012(2)
C26 0.029(2) 0.034(3) 0.031(3) -0.001(2) 0.016(2) -0.003(2)
C27 0.035(3) 0.028(2) 0.027(2) -0.0062(19) 0.012(2) -0.004(2)
C28 0.045(3) 0.052(3) 0.032(3) -0.005(2) 0.027(2) -0.004(2)
C29 0.068(4) 0.023(3) 0.033(3) -0.007(2) 0.025(3) -0.010(2)
Cl1 0.0747(17) 0.0727(16) 0.0468(13) 0.000 0.0422(12) 0.000
O7 0.260(11) 0.118(7) 0.057(4) 0.004(4) 0.079(6) 0.044(7)
O8 0.090(6) 0.179(10) 0.167(9) -0.066(8) 0.067(6) 0.007(6)
C1S 0.058(4) 0.058(5) 0.055(4) -0.015(3) 0.039(3) -0.017(3)
Cl1S 0.0768(12) 0.110(2) 0.0495(9) -0.0091(11) 0.0246(8) -0.0453(14)
Cl2S 0.0926(19) 0.108(2) 0.157(3) -0.026(2) 0.062(2) 0.0187(17)
Cl3S 0.173(3) 0.0816(16) 0.126(2) -0.0367(16) 0.119(2) -0.0606(19)

loop_
_atom_type_symbol
_atom_type_description
_atom_type_scat_dispersion_real
_atom_type_scat_dispersion_imag
_atom_type_scat_source
C C 0.0033 0.0016 'International Tables Vol C Tables 4.2.6.8 and 6.1.1.4'
H H 0.0000 0.0000 'International Tables Vol C Tables 4.2.6.8 and 6.1.1.4'
N N 0.0061 0.0033 'International Tables Vol C Tables 4.2.6.8 and 6.1.1.4'
O O 0.0106 0.0060 'International Tables Vol C Tables 4.2.6.8 and 6.1.1.4'
P P 0.1023 0.0942 'International Tables Vol C Tables 4.2.6.8 and 6.1.1.4'
S S 0.1246 0.1234 'International Tables Vol C Tables 4.2.6.8 and 6.1.1.4'
Cl Cl 0.1484 0.1585 'International Tables Vol C Tables 4.2.6.8 and 6.1.1.4'
Ni Ni 0.3393 1.1124 'International Tables Vol C Tables 4.2.6.8 and 6.1.1.4'
Ho Ho -0.2175 4.6783 'International Tables Vol C Tables 4.2.6.8 and 6.1.1.4'

loop_
_geom_angle_atom_site_label_1
_geom_angle_atom_site_label_2
_geom_angle_atom_site_label_3
_geom_angle
_geom_angle_site_symmetry_1
_geom_angle_site_symmetry_3
_geom_angle_publ_flag
O1 Ho1 O1 115.38(17) 2_656 . ?
O1 Ho1 O5 65.85(12) 2_656 2_656 ?
O1 Ho1 O5 116.48(12) . 2_656 ?
O1 Ho1 O5 116.48(12) 2_656 . ?
O1 Ho1 O5 65.85(12) . . ?
O5 Ho1 O5 176.05(19) 2_656 . ?
O1 Ho1 O3 176.61(15) 2_656 . ?
O1 Ho1 O3 66.08(9) . . ?
O5 Ho1 O3 110.77(12) 2_656 . ?
O5 Ho1 O3 66.87(12) . . ?
O1 Ho1 O3 66.08(9) 2_656 2_656 ?
O1 Ho1 O3 176.61(15) . 2_656 ?
O5 Ho1 O3 66.87(12) 2_656 2_656 ?
O5 Ho1 O3 110.77(12) . 2_656 ?
O3 Ho1 O3 112.63(17) . 2_656 ?
O1 Ho1 O2 67.88(12) 2_656 . ?
O1 Ho1 O2 57.18(11) . . ?
O5 Ho1 O2 69.29(12) 2_656 . ?
O5 Ho1 O2 114.39(12) . . ?
O3 Ho1 O2 111.61(12) . . ?
O3 Ho1 O2 125.78(11) 2_656 . ?
O1 Ho1 O2 57.18(11) 2_656 2_656 ?
O1 Ho1 O2 67.88(12) . 2_656 ?
O5 Ho1 O2 114.39(12) 2_656 2_656 ?
O5 Ho1 O2 69.29(12) . 2_656 ?
O3 Ho1 O2 125.78(11) . 2_656 ?
O3 Ho1 O2 111.61(12) 2_656 2_656 ?
O2 Ho1 O2 61.53(16) . 2_656 ?
O1 Ho1 Ni1 38.95(9) 2_656 2_656 ?
O1 Ho1 Ni1 143.87(9) . 2_656 ?
O5 Ho1 Ni1 39.33(7) 2_656 2_656 ?
O5 Ho1 Ni1 140.49(6) . 2_656 ?
O3 Ho1 Ni1 138.13(8) . 2_656 ?
O3 Ho1 Ni1 39.12(9) 2_656 2_656 ?
O2 Ho1 Ni1 86.69(7) . 2_656 ?
O2 Ho1 Ni1 96.09(7) 2_656 2_656 ?
O1 Ho1 Ni1 143.87(8) 2_656 . ?
O1 Ho1 Ni1 38.95(9) . . ?
O5 Ho1 Ni1 140.49(6) 2_656 . ?
O5 Ho1 Ni1 39.33(7) . . ?
O3 Ho1 Ni1 39.12(9) . . ?
O3 Ho1 Ni1 138.13(8) 2_656 . ?
O2 Ho1 Ni1 96.09(7) . . ?
O2 Ho1 Ni1 86.69(7) 2_656 . ?
Ni1 Ho1 Ni1 176.78(3) 2_656 . ?
N6 Ni1 O1 161.00(16) . . ?
N6 Ni1 N4 86.93(16) . . ?
O1 Ni1 N4 111.02(16) . . ?
N6 Ni1 O3 110.04(16) . . ?
O1 Ni1 O3 78.15(11) . . ?
N4 Ni1 O3 87.17(15) . . ?
N6 Ni1 N2 87.38(15) . . ?
O1 Ni1 N2 87.32(15) . . ?
N4 Ni1 N2 87.29(16) . . ?
O3 Ni1 N2 161.39(16) . . ?
N6 Ni1 O5 87.04(14) . . ?
O1 Ni1 O5 77.57(14) . . ?
N4 Ni1 O5 161.95(17) . . ?
O3 Ni1 O5 78.97(14) . . ?
N2 Ni1 O5 109.40(16) . . ?
N6 Ni1 Ho1 126.81(11) . . ?
O1 Ni1 Ho1 46.52(10) . . ?
N4 Ni1 Ho1 127.69(11) . . ?
O3 Ni1 Ho1 46.93(10) . . ?
N2 Ni1 Ho1 127.16(11) . . ?
O5 Ni1 Ho1 46.82(8) . . ?
N3 P1 N5 105.8(2) . . ?
N3 P1 N1 105.3(2) . . ?
N5 P1 N1 105.9(2) . . ?
N3 P1 S1 113.07(15) . . ?
N5 P1 S1 112.80(18) . . ?
N1 P1 S1 113.32(17) . . ?
N2 N1 C9 114.1(4) . . ?
N2 N1 P1 112.8(3) . . ?
C9 N1 P1 122.2(4) . . ?
C7 N2 N1 111.8(4) . . ?
C7 N2 Ni1 127.5(3) . . ?
N1 N2 Ni1 118.6(3) . . ?
N4 N3 C19 114.8(4) . . ?
N4 N3 P1 112.7(3) . . ?
C19 N3 P1 122.8(4) . . ?
C17 N4 N3 111.1(4) . . ?
C17 N4 Ni1 128.7(3) . . ?
N3 N4 Ni1 118.6(3) . . ?
N6 N5 C29 114.4(4) . . ?
N6 N5 P1 113.5(3) . . ?
C29 N5 P1 121.4(4) . . ?
C27 N6 N5 111.6(4) . . ?
C27 N6 Ni1 128.7(3) . . ?
N5 N6 Ni1 118.3(3) . . ?
C1 O1 Ni1 129.9(3) . . ?
C1 O1 Ho1 130.2(3) . . ?
Ni1 O1 Ho1 94.52(14) . . ?
C2 O2 C8 117.2(4) . . ?
C2 O2 Ho1 112.7(3) . . ?
C8 O2 Ho1 130.0(3) . . ?
C11 O3 Ni1 129.4(3) . . ?
C11 O3 Ho1 131.8(3) . . ?
Ni1 O3 Ho1 93.95(14) . . ?
C12 O4 C18 116.6(4) . . ?
C21 O5 Ni1 129.3(3) . . ?
C21 O5 Ho1 130.0(3) . . ?
Ni1 O5 Ho1 93.85(10) . . ?
C22 O6 C28 117.6(4) . . ?
O1 C1 C2 118.1(4) . . ?
O1 C1 C6 123.5(4) . . ?
C2 C1 C6 118.4(4) . . ?
O2 C2 C3 125.3(4) . . ?
O2 C2 C1 112.9(4) . . ?
C3 C2 C1 121.8(4) . . ?
C2 C3 C4 120.0(4) . . ?
C5 C4 C3 119.1(5) . . ?
C4 C5 C6 121.7(5) . . ?
C5 C6 C1 119.1(4) . . ?
C5 C6 C7 116.6(4) . . ?
C1 C6 C7 124.3(4) . . ?
N2 C7 C6 126.1(4) . . ?
O3 C11 C16 124.6(4) . . ?
O3 C11 C12 118.5(4) . . ?
C16 C11 C12 116.9(4) . . ?
C13 C12 O4 125.0(4) . . ?
C13 C12 C11 122.5(5) . . ?
O4 C12 C11 112.5(4) . . ?
C12 C13 C14 119.8(5) . . ?
C15 C14 C13 119.8(5) . . ?
C14 C15 C16 121.3(5) . . ?
C11 C16 C15 119.7(4) . . ?
C11 C16 C17 123.9(4) . . ?
C15 C16 C17 116.4(4) . . ?
N4 C17 C16 125.1(4) . . ?
O5 C21 C26 123.9(4) . . ?
O5 C21 C22 117.3(4) . . ?
C26 C21 C22 118.8(5) . . ?
O6 C22 C23 126.0(4) . . ?
O6 C22 C21 113.5(4) . . ?
C23 C22 C21 120.4(5) . . ?
C22 C23 C24 120.8(5) . . ?
C25 C24 C23 119.2(5) . . ?
C24 C25 C26 121.8(5) . . ?
C21 C26 C25 119.1(5) . . ?
C21 C26 C27 123.9(5) . . ?
C25 C26 C27 117.1(5) . . ?
N6 C27 C26 126.5(5) . . ?
O8 Cl1 O8 109.2(10) 2_657 . ?
O8 Cl1 O7 110.3(6) 2_657 2_657 ?
O8 Cl1 O7 109.3(7) . 2_657 ?
O8 Cl1 O7 109.3(7) 2_657 . ?
O8 Cl1 O7 110.3(6) . . ?
O7 Cl1 O7 108.5(7) 2_657 . ?
Cl3S C1S Cl1S 109.0(4) . . ?
Cl3S C1S Cl2S 111.6(4) . . ?
Cl1S C1S Cl2S 108.7(3) . . ?
O1SA O1S O2SB 81.2(14) . 2_657 ?
O1S O1SA O2SB 59.2(12) . 2_657 ?
O1S O1SA O2SB 80.1(13) . . ?
O2SB O1SA O2SB 29.0(14) 2_657 . ?
O2S O2SA O2SB 81(2) . . ?
O2SB O2SB O1S 109(4) 2_657 2_657 ?
O2SB O2SB O1SA 83(2) 2_657 2_657 ?
O1S O2SB O1SA 39.6(9) 2_657 2_657 ?
O2SB O2SB O2SA 137(4) 2_657 . ?
O1S O2SB O2SA 114.0(16) 2_657 . ?
O1SA O2SB O2SA 129.4(16) 2_657 . ?
O2SB O2SB O1SA 68(2) 2_657 . ?
O1S O2SB O1SA 116.2(17) 2_657 . ?
O1SA O2SB O1SA 79.1(15) 2_657 . ?
O2SA O2SB O1SA 89.0(14) . . ?

loop_
_geom_bond_atom_site_label_1
_geom_bond_atom_site_label_2
_geom_bond_distance
_geom_bond_site_symmetry_2
_geom_bond_publ_flag
Ho1 O1 2.369(4) 2_656 ?
Ho1 O1 2.369(4) . ?
Ho1 O5 2.378(3) 2_656 ?
Ho1 O5 2.378(3) . ?
Ho1 O3 2.383(4) . ?
Ho1 O3 2.383(4) 2_656 ?
Ho1 O2 2.884(4) . ?
Ho1 O2 2.884(4) 2_656 ?
Ho1 Ni1 3.2542(6) 2_656 ?
Ho1 Ni1 3.2542(6) . ?
Ni1 N6 2.048(4) . ?
Ni1 O1 2.052(4) . ?
Ni1 N4 2.054(4) . ?
Ni1 O3 2.058(4) . ?
Ni1 N2 2.065(4) . ?
Ni1 O5 2.067(3) . ?
P1 N3 1.664(4) . ?
P1 N5 1.666(5) . ?
P1 N1 1.667(5) . ?
P1 S1 1.9249(16) . ?
N1 N2 1.460(5) . ?
N1 C9 1.464(8) . ?
N2 C7 1.280(6) . ?
N3 N4 1.444(5) . ?
N3 C19 1.453(7) . ?
N4 C17 1.296(6) . ?
N5 N6 1.453(6) . ?
N5 C29 1.468(7) . ?
N6 C27 1.265(7) . ?
O1 C1 1.316(6) . ?
O2 C2 1.368(6) . ?
O2 C8 1.443(6) . ?
O3 C11 1.326(6) . ?
O4 C12 1.383(6) . ?
O4 C18 1.431(6) . ?
O5 C21 1.327(6) . ?
O6 C22 1.355(6) . ?
O6 C28 1.427(6) . ?
C1 C2 1.400(6) . ?
C1 C6 1.416(6) . ?
C2 C3 1.377(7) . ?
C3 C4 1.411(7) . ?
C4 C5 1.373(7) . ?
C5 C6 1.411(7) . ?
C6 C7 1.435(6) . ?
C11 C16 1.404(6) . ?
C11 C12 1.415(6) . ?
C12 C13 1.366(7) . ?
C13 C14 1.395(7) . ?
C14 C15 1.354(7) . ?
C15 C16 1.420(7) . ?
C16 C17 1.451(7) . ?
C21 C26 1.396(7) . ?
C21 C22 1.427(7) . ?
C22 C23 1.379(7) . ?
C23 C24 1.396(8) . ?
C24 C25 1.372(8) . ?
C25 C26 1.415(7) . ?
C26 C27 1.446(7) . ?
Cl1 O8 1.384(9) 2_657 ?
Cl1 O8 1.384(9) . ?
Cl1 O7 1.428(8) 2_657 ?
Cl1 O7 1.428(8) . ?
C1S Cl3S 1.738(6) . ?
C1S Cl1S 1.740(6) . ?
C1S Cl2S 1.761(7) . ?
O1S O1SA 1.092(17) . ?
O1S O2SB 1.47(3) 2_657 ?
O1SA O2SB 1.69(3) 2_657 ?
O1SA O2SB 1.82(3) . ?
O2S O2SA 0.95(2) . ?
O2SA O2SB 1.76(3) . ?
O2SB O2SB 0.89(4) 2_657 ?
O2SB O1S 1.47(3) 2_657 ?
O2SB O1SA 1.69(3) 2_657 ?
